data_4062557
loop_
_publ_author_name
'Speiser Fredy'
'Braunstein Pierre'
'Saussine Lucien'
'Welter Richard'

_publ_section_title
;
Synthesis, Structures and Catalytic Ethylene Oligomerisation
Behavior of Nickel Complexes with Oxazoline-based P,N-Chelate Ligands.
;
_journal_name_full Organometallics
_journal_paper_doi 10.1021/om034197q
_journal_year 2004
_chemical_formula_moiety 'C32 H38 Cl2 Ni P2'
_chemical_formula_sum 'C32 H38 Cl2 Ni P2'
_chemical_formula_weight 614.18
_space_group_IT_number 33
_symmetry_cell_setting orthorhombic
_symmetry_space_group_name_Hall 'P 2c -2n'
_symmetry_space_group_name_H-M 'P n a 21'
_cell_angle_alpha 90.00
_cell_angle_beta 90.00
_cell_angle_gamma 90.00
_cell_formula_units_Z 4
_cell_length_a 16.152(1)
_cell_length_b 19.663(1)
_cell_length_c 9.794(1)
_cell_measurement_temperature 293(2)
_cell_volume 3110.4
_diffrn_ambient_temperature 293(2)
_exptl_crystal_density_diffrn 1.312
_cod_database_code 4062557

loop_
_symmetry_equiv_pos_as_xyz
'x, y, z'
'-x, -y, z+1/2'
'x+1/2, -y+1/2, z'
'-x+1/2, y+1/2, z+1/2'

loop_
_atom_site_label
_atom_site_type_symbol
_atom_site_fract_x
_atom_site_fract_y
_atom_site_fract_z
_atom_site_U_iso_or_equiv
_atom_site_adp_type
_atom_site_occupancy
_atom_site_symmetry_multiplicity
_atom_site_calc_flag
_atom_site_refinement_flags
_atom_site_disorder_assembly
_atom_site_disorder_group
Ni Ni 0.24300(3) 0.12424(3) 0.47039(9) 0.02320(16) Uani 1 1 d . . .
Cl1 Cl 0.30448(9) 0.05397(7) 0.32330(16) 0.0363(3) Uani 1 1 d . . .
Cl2 Cl 0.12789(8) 0.18087(7) 0.42427(15) 0.0319(3) Uani 1 1 d . . .
P1 P 0.35595(8) 0.19272(6) 0.51757(13) 0.0220(3) Uani 1 1 d . . .
P2 P 0.22189(7) 0.06480(6) 0.67160(13) 0.0221(3) Uani 1 1 d . . .
C1 C 0.3443(3) 0.2763(3) 0.5939(5) 0.0241(10) Uani 1 1 d . . .
C2 C 0.2670(3) 0.3017(3) 0.6259(7) 0.0373(14) Uani 1 1 d . . .
C3 C 0.2587(4) 0.3673(4) 0.6791(9) 0.0520(19) Uani 1 1 d . . .
C4 C 0.3269(4) 0.4078(3) 0.6960(7) 0.0452(16) Uani 1 1 d . . .
C5 C 0.4049(4) 0.3830(3) 0.6616(7) 0.0409(14) Uani 1 1 d . . .
C6 C 0.4139(3) 0.3176(3) 0.6127(6) 0.0349(13) Uani 1 1 d . . .
C7 C 0.4295(3) 0.1482(3) 0.6283(6) 0.0257(11) Uani 1 1 d . . .
C8 C 0.4310(3) 0.1604(3) 0.7662(6) 0.0298(11) Uani 1 1 d . . .
C9 C 0.4815(4) 0.1220(3) 0.8519(7) 0.0388(14) Uani 1 1 d . . .
C10 C 0.5310(4) 0.0718(3) 0.7976(7) 0.0443(16) Uani 1 1 d . . .
C11 C 0.5301(3) 0.0586(3) 0.6603(8) 0.0414(16) Uani 1 1 d . . .
C12 C 0.4786(3) 0.0967(3) 0.5738(6) 0.0334(13) Uani 1 1 d . . .
C13 C 0.4124(3) 0.2100(3) 0.3579(6) 0.0309(12) Uani 1 1 d . . .
C14 C 0.3633(3) 0.2550(3) 0.2634(6) 0.0289(11) Uani 1 1 d . . .
C15 C 0.3998(4) 0.2572(3) 0.1199(6) 0.0384(14) Uani 1 1 d . . .
C16 C 0.3534(4) 0.3036(3) 0.0237(7) 0.0455(15) Uani 1 1 d . . .
C17 C 0.1323(3) 0.0084(2) 0.6652(6) 0.0274(11) Uani 1 1 d . . .
C18 C 0.0898(3) -0.0033(3) 0.5454(6) 0.0314(12) Uani 1 1 d . . .
C19 C 0.0211(4) -0.0470(3) 0.5449(7) 0.0400(15) Uani 1 1 d . . .
C20 C -0.0039(3) -0.0781(3) 0.6635(7) 0.0370(14) Uani 1 1 d . . .
C21 C 0.0386(4) -0.0677(3) 0.7836(7) 0.0372(14) Uani 1 1 d . . .
C22 C 0.1079(3) -0.0251(3) 0.7846(6) 0.0323(13) Uani 1 1 d . . .
C23 C 0.1964(3) 0.1204(2) 0.8147(5) 0.0232(10) Uani 1 1 d . . .
C24 C 0.1361(4) 0.1694(3) 0.7946(6) 0.0351(13) Uani 1 1 d . . .
C25 C 0.1119(4) 0.2110(3) 0.9010(7) 0.0432(15) Uani 1 1 d . . .
C26 C 0.1463(4) 0.2042(3) 1.0285(7) 0.0387(14) Uani 1 1 d . . .
C27 C 0.2062(4) 0.1560(3) 1.0495(6) 0.0404(15) Uani 1 1 d . . .
C28 C 0.2321(3) 0.1145(3) 0.9427(6) 0.0316(13) Uani 1 1 d . . .
C29 C 0.3040(3) 0.0083(3) 0.7336(6) 0.0295(12) Uani 1 1 d . . .
C30 C 0.3250(4) -0.0488(3) 0.6341(6) 0.0382(14) Uani 1 1 d . . .
C31 C 0.3857(4) -0.1007(3) 0.6945(9) 0.0506(18) Uani 1 1 d . . .
C32 C 0.3534(4) -0.1377(3) 0.8160(9) 0.0556(19) Uani 1 1 d . . .
H1 H 0.2192 0.2745 0.6084 0.046 Uiso 1 1 d . . .
H2 H 0.2042 0.3821 0.7096 0.066 Uiso 1 1 d . . .
H3 H 0.3221 0.4544 0.7269 0.055 Uiso 1 1 d . . .
H4 H 0.4533 0.4124 0.6744 0.051 Uiso 1 1 d . . .
H5 H 0.4678 0.2994 0.5911 0.042 Uiso 1 1 d . . .
H6 H 0.3968 0.1959 0.8045 0.038 Uiso 1 1 d . . .
H7 H 0.4787 0.1300 0.9510 0.050 Uiso 1 1 d . . .
H8 H 0.5692 0.0468 0.8561 0.053 Uiso 1 1 d . . .
H9 H 0.5631 0.0213 0.6218 0.050 Uiso 1 1 d . . .
H10 H 0.4770 0.0886 0.4777 0.042 Uiso 1 1 d . . .
H11 H 0.4242 0.1682 0.3144 0.034 Uiso 1 1 d . . .
H12 H 0.4640 0.2318 0.3814 0.034 Uiso 1 1 d . . .
H13 H 0.3627 0.3014 0.2991 0.035 Uiso 1 1 d . . .
H14 H 0.3075 0.2401 0.2585 0.035 Uiso 1 1 d . . .
H15 H 0.3999 0.2119 0.0841 0.048 Uiso 1 1 d . . .
H16 H 0.4567 0.2721 0.1258 0.048 Uiso 1 1 d . . .
H17 H 0.3779 0.3032 -0.0643 0.057 Uiso 1 1 d . . .
H18 H 0.2972 0.2889 0.0168 0.057 Uiso 1 1 d . . .
H19 H 0.3540 0.3490 0.0585 0.057 Uiso 1 1 d . . .
H20 H 0.1073 0.0183 0.4626 0.039 Uiso 1 1 d . . .
H21 H -0.0105 -0.0531 0.4621 0.050 Uiso 1 1 d . . .
H22 H -0.0499 -0.1080 0.6605 0.047 Uiso 1 1 d . . .
H23 H 0.0200 -0.0929 0.8645 0.046 Uiso 1 1 d . . .
H24 H 0.1382 -0.0170 0.8702 0.042 Uiso 1 1 d . . .
H25 H 0.1128 0.1750 0.7054 0.045 Uiso 1 1 d . . .
H26 H 0.0690 0.2437 0.8847 0.053 Uiso 1 1 d . . .
H27 H 0.1262 0.2339 1.0993 0.048 Uiso 1 1 d . . .
H28 H 0.2313 0.1512 1.1411 0.049 Uiso 1 1 d . . .
H29 H 0.2760 0.0823 0.9563 0.040 Uiso 1 1 d . . .
H30 H 0.2856 -0.0125 0.8160 0.036 Uiso 1 1 d . . .
H31 H 0.3520 0.0336 0.7490 0.036 Uiso 1 1 d . . .
H32 H 0.3468 -0.0279 0.5539 0.048 Uiso 1 1 d . . .
H33 H 0.2740 -0.0710 0.6105 0.048 Uiso 1 1 d . . .
H34 H 0.4364 -0.0780 0.7152 0.064 Uiso 1 1 d . . .
H35 H 0.3982 -0.1336 0.6221 0.064 Uiso 1 1 d . . .
H36 H 0.3931 -0.1702 0.8507 0.071 Uiso 1 1 d . . .
H37 H 0.3416 -0.1064 0.8892 0.071 Uiso 1 1 d . . .
H38 H 0.3035 -0.1620 0.7961 0.071 Uiso 1 1 d . . .

loop_
_atom_site_aniso_label
_atom_site_aniso_U_11
_atom_site_aniso_U_22
_atom_site_aniso_U_33
_atom_site_aniso_U_23
_atom_site_aniso_U_13
_atom_site_aniso_U_12
Ni 0.0237(3) 0.0230(3) 0.0229(3) 0.0019(3) -0.0025(3) -0.0009(2)
Cl1 0.0436(8) 0.0313(7) 0.0339(7) -0.0068(6) -0.0014(6) 0.0059(6)
Cl2 0.0259(6) 0.0339(7) 0.0360(8) 0.0034(6) -0.0050(5) 0.0031(5)
P1 0.0231(6) 0.0212(6) 0.0218(6) 0.0002(5) -0.0002(5) 0.0016(5)
P2 0.0223(6) 0.0206(6) 0.0233(6) 0.0010(5) 0.0011(5) 0.0013(5)
C1 0.029(3) 0.024(3) 0.019(3) -0.003(2) -0.0047(19) 0.001(2)
C2 0.030(3) 0.035(3) 0.047(4) -0.009(3) -0.006(2) 0.007(2)
C3 0.039(4) 0.053(4) 0.063(5) -0.018(4) -0.008(3) 0.018(3)
C4 0.063(4) 0.025(3) 0.048(4) -0.007(3) -0.011(3) 0.011(3)
C5 0.050(4) 0.032(3) 0.041(4) -0.002(3) -0.004(3) -0.007(3)
C6 0.034(3) 0.034(3) 0.037(3) -0.004(3) 0.002(2) -0.004(2)
C7 0.017(2) 0.027(3) 0.033(3) 0.005(2) 0.0007(19) -0.0008(19)
C8 0.031(3) 0.026(3) 0.032(3) -0.002(2) -0.004(2) 0.001(2)
C9 0.049(3) 0.033(3) 0.034(3) 0.002(3) -0.013(3) 0.000(3)
C10 0.042(4) 0.040(3) 0.051(4) 0.011(3) -0.014(3) 0.003(3)
C11 0.024(3) 0.028(3) 0.072(5) 0.008(3) 0.004(3) 0.007(2)
C12 0.026(3) 0.031(3) 0.043(3) 0.003(2) 0.015(2) 0.006(2)
C13 0.031(3) 0.026(3) 0.035(3) -0.002(2) 0.009(2) 0.003(2)
C14 0.034(3) 0.029(3) 0.024(3) -0.001(2) 0.003(2) 0.003(2)
C15 0.052(4) 0.034(3) 0.029(3) 0.005(3) 0.009(3) 0.003(3)
C16 0.062(4) 0.047(4) 0.028(3) 0.010(3) 0.007(3) -0.008(3)
C17 0.027(2) 0.017(2) 0.038(3) 0.000(2) 0.005(2) 0.0044(19)
C18 0.034(3) 0.029(3) 0.031(3) 0.000(2) -0.007(2) 0.001(2)
C19 0.036(3) 0.035(3) 0.049(4) -0.005(3) -0.012(3) -0.006(2)
C20 0.023(3) 0.028(3) 0.060(4) 0.000(3) 0.001(3) -0.006(2)
C21 0.041(3) 0.031(3) 0.039(4) -0.008(3) 0.010(3) -0.008(2)
C22 0.036(3) 0.030(3) 0.030(3) -0.001(2) 0.012(2) -0.011(2)
C23 0.023(2) 0.024(2) 0.023(2) -0.003(2) -0.0018(19) -0.0030(19)
C24 0.041(3) 0.041(3) 0.023(3) 0.001(2) 0.002(2) 0.014(3)
C25 0.046(4) 0.035(3) 0.049(4) -0.004(3) 0.009(3) 0.009(3)
C26 0.048(4) 0.033(3) 0.035(3) -0.009(3) 0.009(3) -0.002(3)
C27 0.047(4) 0.045(4) 0.029(3) -0.010(3) 0.003(3) -0.011(3)
C28 0.034(3) 0.032(3) 0.029(4) -0.005(2) -0.002(2) -0.001(2)
C29 0.027(3) 0.023(3) 0.039(3) 0.008(2) 0.002(2) 0.001(2)
C30 0.048(3) 0.031(3) 0.035(3) 0.007(2) 0.008(3) 0.008(3)
C31 0.044(4) 0.032(3) 0.076(5) 0.005(4) 0.012(3) 0.011(3)
C32 0.047(4) 0.041(4) 0.079(6) 0.023(4) 0.000(4) 0.005(3)

loop_
_geom_bond_atom_site_label_1
_geom_bond_atom_site_label_2
_geom_bond_distance
_geom_bond_site_symmetry_2
_geom_bond_publ_flag
Ni Cl2 2.2137(13) . ?
Ni Cl1 2.2295(16) . ?
Ni P1 2.3141(14) . ?
Ni P2 2.3164(15) . ?
P1 C1 1.816(5) . ?
P1 C7 1.832(5) . ?
P1 C13 1.842(6) . ?
P2 C17 1.824(5) . ?
P2 C23 1.825(5) . ?
P2 C29 1.833(5) . ?
C1 C2 1.381(7) . ?
C1 C6 1.399(7) . ?
C2 C3 1.398(9) . ?
C3 C4 1.369(10) . ?
C4 C5 1.392(10) . ?
C5 C6 1.380(8) . ?
C7 C8 1.373(8) . ?
C7 C12 1.392(7) . ?
C8 C9 1.392(8) . ?
C9 C10 1.377(9) . ?
C10 C11 1.369(10) . ?
C11 C12 1.403(8) . ?
C13 C14 1.506(8) . ?
C14 C15 1.525(8) . ?
C15 C16 1.510(9) . ?
C17 C18 1.378(8) . ?
C17 C22 1.400(8) . ?
C18 C19 1.404(8) . ?
C19 C20 1.374(9) . ?
C20 C21 1.377(9) . ?
C21 C22 1.398(8) . ?
C23 C24 1.384(7) . ?
C23 C28 1.384(7) . ?
C24 C25 1.380(8) . ?
C25 C26 1.374(10) . ?
C26 C27 1.371(9) . ?
C27 C28 1.391(8) . ?
C29 C30 1.525(8) . ?
C30 C31 1.534(9) . ?
C31 C32 1.490(10) . ?
